data_7000340
loop_
_publ_author_name
'Ledger, Araminta E. W.'
'Slatford, Paul A.'
'Lowe, John P.'
'Mahon, Mary F.'
'Whittlesey, Michael K.'
'Williams, Jonathan M. J.'

_publ_section_title
;
 Ruthenium xantphos complexes in hydrogen transfer processes:
 reactivity and mechanistic studies
;
_journal_issue 4
_journal_name_full 'Dalton Transactions'
_journal_page_first 716
_journal_paper_doi 10.1039/b813543f
_journal_year 2009
_chemical_formula_sum 'C58 H49 O2 P3 Ru'
_chemical_formula_weight 971.95
_chemical_name_systematic
;
?
;
_space_group_IT_number 2
_symmetry_cell_setting triclinic
_symmetry_space_group_name_Hall '-P 1'
_symmetry_space_group_name_H-M 'P -1'
_atom_sites_solution_hydrogens geom
_atom_sites_solution_primary direct
_atom_sites_solution_secondary difmap
_audit_creation_method SHELXL-97
_cell_angle_alpha 92.599(1)
_cell_angle_beta 92.909(1)
_cell_angle_gamma 113.854(1)
_cell_formula_units_Z 2
_cell_length_a 11.0940(1)
_cell_length_b 12.9620(1)
_cell_length_c 18.1840(2)
_cell_measurement_reflns_used 29836
_cell_measurement_temperature 150(2)
_cell_measurement_theta_max 26.373
_cell_measurement_theta_min 2.910
_cell_volume 2382.20(4)
_computing_cell_refinement 'HKL Scalepack (Otwinowski & Minor 1997)'
_computing_data_collection 'Collect (Bruker AXS BV, 1997-2004)'
_computing_data_reduction 'Denzo & Scalepack (Otwinowski & Minor, 1997)'
_computing_molecular_graphics 'ORTEX (P.McArdle, 1995)'
_computing_publication_material 'SHELXL-97/2 (Sheldrick,1997)'
_computing_structure_refinement 'SHELXL-97 (Sheldrick, 1997)'
_computing_structure_solution 'SHELXS-97 (Sheldrick, 1990)'
_diffrn_ambient_temperature 150(2)
_diffrn_measured_fraction_theta_full 0.993
_diffrn_measured_fraction_theta_max 0.993
_diffrn_measurement_device_type '95mm CCD camera on \k-goniostat'
_diffrn_measurement_method CCD
_diffrn_radiation_monochromator graphite
_diffrn_radiation_source 'fine-focus sealed tube'
_diffrn_radiation_type MoK\a
_diffrn_radiation_wavelength 0.71073
_diffrn_reflns_av_R_equivalents 0.0523
_diffrn_reflns_av_sigmaI/netI 0.0524
_diffrn_reflns_limit_h_max 14
_diffrn_reflns_limit_h_min -14
_diffrn_reflns_limit_k_max 16
_diffrn_reflns_limit_k_min -16
_diffrn_reflns_limit_l_max 23
_diffrn_reflns_limit_l_min -23
_diffrn_reflns_number 44250
_diffrn_reflns_theta_full 27.44
_diffrn_reflns_theta_max 27.44
_diffrn_reflns_theta_min 3.55
_exptl_absorpt_coefficient_mu 0.473
_exptl_absorpt_correction_T_max 0.95
_exptl_absorpt_correction_T_min 0.92
_exptl_absorpt_correction_type multi-scan
_exptl_absorpt_process_details
;
?
;
_exptl_crystal_colour Colourless
_exptl_crystal_density_diffrn 1.355
_exptl_crystal_density_method 'not measured'
_exptl_crystal_description Parallelepiped
_exptl_crystal_F_000 1004
_exptl_crystal_size_max 0.20
_exptl_crystal_size_mid 0.12
_exptl_crystal_size_min 0.07
_refine_diff_density_max 0.466
_refine_diff_density_min -0.579
_refine_diff_density_rms 0.087
_refine_ls_extinction_method none
_refine_ls_goodness_of_fit_ref 1.047
_refine_ls_hydrogen_treatment mixed
_refine_ls_matrix_type full
_refine_ls_number_parameters 632
_refine_ls_number_reflns 10813
_refine_ls_number_restraints 0
_refine_ls_restrained_S_all 1.047
_refine_ls_R_factor_all 0.0549
_refine_ls_R_factor_gt 0.0399
_refine_ls_shift/su_max 0.001
_refine_ls_shift/su_mean 0.000
_refine_ls_structure_factor_coef Fsqd
_refine_ls_weighting_details 'calc w=1/[\s^2^(Fo^2^)+(0.0243P)^2^+1.8278P] where P=(Fo^2^+2Fc^2^)/3'
_refine_ls_weighting_scheme calc
_refine_ls_wR_factor_gt 0.0766
_refine_ls_wR_factor_ref 0.0809
_reflns_number_gt 9114
_reflns_number_total 10813
_reflns_threshold_expression >2sigma(I)
_cod_data_source_file b813543f.txt
_cod_data_source_block Compound_18_k05jmjw1
_cod_depositor_comments
;
The following automatic conversions were performed:
'_symmetry_cell_setting' value 'Triclinic' changed to 'triclinic'
according to '/home/saulius/struct/CIF-dictionaries/cif_core.dic'
dictionary named 'cif_core.dic' version 2.4.1 from
2010-06-29.

'_exptl_absorpt_correction_type' value 'Multi-Scan' changed
to 'multi-scan' according to
'/home/saulius/struct/CIF-dictionaries/cif_core.dic' dictionary named
'cif_core.dic' version 2.4.1 from 2010-06-29.

Automatic conversion script
Id: cif_fix_enum 1527 2010-12-29 10:47:43Z saulius 
;
_cod_original_sg_symbol_H-M P-1
_cod_database_code 7000340

loop_
_symmetry_equiv_pos_as_xyz
'x, y, z'
'-x, -y, -z'

loop_
_atom_site_label
_atom_site_type_symbol
_atom_site_fract_x
_atom_site_fract_y
_atom_site_fract_z
_atom_site_U_iso_or_equiv
_atom_site_adp_type
_atom_site_occupancy
_atom_site_symmetry_multiplicity
_atom_site_calc_flag
_atom_site_refinement_flags
_atom_site_disorder_assembly
_atom_site_disorder_group
Ru1 Ru -0.065706(17) -0.172826(14) 0.239271(10) 0.02002(6) Uani 1 1 d . . .
P1 P -0.27449(5) -0.29636(5) 0.18886(3) 0.02312(13) Uani 1 1 d . . .
P2 P 0.00782(6) -0.29405(5) 0.30645(3) 0.02386(13) Uani 1 1 d . A .
P3 P 0.06356(6) 0.00975(5) 0.28388(3) 0.02291(13) Uani 1 1 d . . .
O1 O 0.0976(2) -0.17773(19) 0.11061(12) 0.0629(6) Uani 1 1 d . . .
O2 O -0.17190(14) -0.46327(12) 0.19451(8) 0.0228(3) Uani 1 1 d . . .
C1 C 0.0346(2) -0.1778(2) 0.15880(14) 0.0349(6) Uani 1 1 d . . .
C2 C -0.2825(2) -0.39342(18) 0.11032(12) 0.0251(5) Uani 1 1 d . . .
C3 C -0.3363(2) -0.3966(2) 0.03895(13) 0.0322(5) Uani 1 1 d . . .
H3 H -0.3799 -0.3488 0.0280 0.039 Uiso 1 1 calc R . .
C4 C -0.3262(3) -0.4700(2) -0.01658(14) 0.0386(6) Uani 1 1 d . . .
H4 H -0.3621 -0.4709 -0.0653 0.046 Uiso 1 1 calc R . .
C5 C -0.2647(2) -0.5410(2) -0.00162(14) 0.0367(6) Uani 1 1 d . . .
H5 H -0.2586 -0.5901 -0.0403 0.044 Uiso 1 1 calc R . .
C6 C -0.2113(2) -0.54232(19) 0.06903(13) 0.0287(5) Uani 1 1 d . . .
C7 C -0.1483(2) -0.62137(19) 0.09375(14) 0.0316(5) Uani 1 1 d . . .
C8 C -0.0350(2) -0.55305(19) 0.15140(13) 0.0288(5) Uani 1 1 d . . .
C9 C 0.0839(2) -0.5645(2) 0.16100(15) 0.0377(6) Uani 1 1 d . . .
H9 H 0.1012 -0.6161 0.1290 0.045 Uiso 1 1 calc R . .
C10 C 0.1775(3) -0.5010(2) 0.21703(17) 0.0426(7) Uani 1 1 d . . .
H10 H 0.2570 -0.5118 0.2242 0.051 Uiso 1 1 calc R . .
C11 C 0.1572(2) -0.4223(2) 0.26278(16) 0.0373(6) Uani 1 1 d . . .
H11 H 0.2232 -0.3791 0.3005 0.045 Uiso 1 1 calc R . .
C12 C 0.0405(2) -0.40541(18) 0.25421(13) 0.0266(5) Uani 1 1 d . . .
C13 C -0.0528(2) -0.47476(18) 0.19986(13) 0.0246(5) Uani 1 1 d . . .
C14 C -0.2222(2) -0.46704(18) 0.12269(12) 0.0241(5) Uani 1 1 d . . .
C15 C -0.1008(3) -0.6704(2) 0.02847(16) 0.0456(7) Uani 1 1 d . . .
H15A H -0.0336 -0.6086 0.0049 0.068 Uiso 1 1 calc R . .
H15B H -0.1758 -0.7120 -0.0075 0.068 Uiso 1 1 calc R . .
H15C H -0.0628 -0.7218 0.0463 0.068 Uiso 1 1 calc R . .
C16 C -0.2527(3) -0.7197(2) 0.13037(16) 0.0404(6) Uani 1 1 d . . .
H16A H -0.2123 -0.7686 0.1498 0.061 Uiso 1 1 calc R . .
H16B H -0.3255 -0.7638 0.0937 0.061 Uiso 1 1 calc R . .
H16C H -0.2867 -0.6895 0.1709 0.061 Uiso 1 1 calc R . .
C17 C -0.3753(3) -0.2253(2) 0.14934(14) 0.0368(6) Uani 1 1 d . . .
C18 C -0.5084(3) -0.2589(3) 0.16194(18) 0.0520(8) Uani 1 1 d . . .
H18 H -0.5500 -0.3208 0.1912 0.062 Uiso 1 1 calc R . .
C19 C -0.5806(4) -0.2026(4) 0.1320(2) 0.0807(14) Uani 1 1 d . . .
H19 H -0.6711 -0.2266 0.1412 0.097 Uiso 1 1 calc R . .
C20 C -0.5244(5) -0.1143(4) 0.0900(2) 0.0908(17) Uani 1 1 d . . .
H20 H -0.5744 -0.0755 0.0710 0.109 Uiso 1 1 calc R . .
C21 C -0.3924(5) -0.0808(3) 0.0750(2) 0.0848(14) Uani 1 1 d . . .
H21 H -0.3528 -0.0204 0.0444 0.102 Uiso 1 1 calc R . .
C22 C -0.3180(3) -0.1363(3) 0.10532(17) 0.0570(9) Uani 1 1 d . . .
H22 H -0.2277 -0.1127 0.0955 0.068 Uiso 1 1 calc R . .
C23 C -0.3904(2) -0.3933(2) 0.24878(13) 0.0283(5) Uani 1 1 d . . .
C24 C -0.4129(3) -0.3493(3) 0.31441(18) 0.0748(12) Uani 1 1 d . . .
H24 H -0.3683 -0.2706 0.3276 0.090 Uiso 1 1 calc R . .
C25 C -0.4999(4) -0.4185(4) 0.3614(2) 0.1027(18) Uani 1 1 d . . .
H25 H -0.5155 -0.3866 0.4061 0.123 Uiso 1 1 calc R . .
C26 C -0.5638(3) -0.5329(3) 0.34374(18) 0.0674(10) Uani 1 1 d . . .
H26 H -0.6212 -0.5804 0.3768 0.081 Uiso 1 1 calc R . .
C27 C -0.5445(3) -0.5780(2) 0.27853(17) 0.0459(7) Uani 1 1 d . . .
H27 H -0.5897 -0.6568 0.2656 0.055 Uiso 1 1 calc R . .
C28 C -0.4586(2) -0.5083(2) 0.23111(15) 0.0340(6) Uani 1 1 d . . .
H28 H -0.4463 -0.5401 0.1855 0.041 Uiso 1 1 calc R . .
C29 C 0.1728(2) -0.2198(2) 0.35443(15) 0.0365(6) Uani 1 1 d . . .
C30 C 0.2014(3) -0.2204(2) 0.42972(17) 0.0523(8) Uani 1 1 d . . .
H30 H 0.1337 -0.2622 0.4600 0.063 Uiso 1 1 calc R . .
C31 C 0.3296(4) -0.1596(3) 0.4603(3) 0.0813(14) Uani 1 1 d . . .
H31 H 0.3488 -0.1594 0.5118 0.098 Uiso 1 1 calc R . .
C32 C 0.4282(4) -0.1003(3) 0.4175(3) 0.0892(16) Uani 1 1 d . . .
H32 H 0.5152 -0.0587 0.4394 0.107 Uiso 1 1 calc R . .
C33 C 0.4021(3) -0.1005(3) 0.3424(3) 0.0761(12) Uani 1 1 d . . .
H33 H 0.4714 -0.0606 0.3124 0.091 Uiso 1 1 calc R . .
C34 C 0.2732(3) -0.1597(2) 0.3109(2) 0.0504(8) Uani 1 1 d . . .
H34 H 0.2545 -0.1589 0.2594 0.060 Uiso 1 1 calc R . .
C35 C -0.0885(3) -0.37278(19) 0.38015(13) 0.0315(5) Uani 1 1 d . . .
C36 C -0.1307(11) -0.3162(10) 0.4366(5) 0.041(2) Uani 0.50 1 d P A 1
H36 H -0.1121 -0.2385 0.4331 0.049 Uiso 0.50 1 calc PR A 1
C37 C -0.1971(14) -0.3697(11) 0.4958(6) 0.047(3) Uani 0.50 1 d P A 1
H37 H -0.2129 -0.3280 0.5357 0.056 Uiso 0.50 1 calc PR A 1
C38 C -0.239(2) -0.483(3) 0.4951(17) 0.052(6) Uani 0.50 1 d P A 1
H38 H -0.2936 -0.5218 0.5321 0.062 Uiso 0.50 1 calc PR A 1
C39 C -0.2043(11) -0.5439(10) 0.4432(7) 0.072(4) Uani 0.50 1 d P A 1
H39 H -0.2279 -0.6225 0.4468 0.087 Uiso 0.50 1 calc PR A 1
C40 C -0.1340(8) -0.4883(8) 0.3850(5) 0.050(2) Uani 0.50 1 d P A 1
H40 H -0.1165 -0.5319 0.3469 0.060 Uiso 0.50 1 calc PR A 1
C41 C -0.0305(2) 0.09789(19) 0.30007(13) 0.0274(5) Uani 1 1 d . . .
C42 C -0.1658(3) 0.0553(2) 0.29064(17) 0.0451(7) Uani 1 1 d . . .
H42 H -0.2146 -0.0221 0.2746 0.054 Uiso 1 1 calc R . .
C43 C -0.2323(3) 0.1237(3) 0.3042(2) 0.0616(10) Uani 1 1 d . . .
H43 H -0.3260 0.0926 0.2970 0.074 Uiso 1 1 calc R . .
C44 C -0.1656(3) 0.2346(3) 0.32767(16) 0.0495(7) Uani 1 1 d . . .
H44 H -0.2119 0.2808 0.3376 0.059 Uiso 1 1 calc R . .
C45 C -0.0312(4) 0.2784(3) 0.3367(2) 0.0710(11) Uani 1 1 d . . .
H45 H 0.0169 0.3559 0.3525 0.085 Uiso 1 1 calc R . .
C46 C 0.0356(3) 0.2107(2) 0.3231(2) 0.0616(10) Uani 1 1 d . . .
H46 H 0.1294 0.2427 0.3297 0.074 Uiso 1 1 calc R . .
C47 C 0.1662(2) 0.0505(2) 0.37254(14) 0.0345(6) Uani 1 1 d . . .
C48 C 0.1122(3) -0.0093(3) 0.43187(14) 0.0446(7) Uani 1 1 d . . .
H48 H 0.0315 -0.0748 0.4244 0.053 Uiso 1 1 calc R . .
C49 C 0.1737(4) 0.0243(4) 0.50252(17) 0.0691(11) Uani 1 1 d . . .
H49 H 0.1344 -0.0177 0.5429 0.083 Uiso 1 1 calc R . .
C50 C 0.2903(5) 0.1173(4) 0.5142(2) 0.0875(16) Uani 1 1 d . . .
H50 H 0.3312 0.1413 0.5627 0.105 Uiso 1 1 calc R . .
C51 C 0.3481(4) 0.1760(3) 0.4556(3) 0.0821(14) Uani 1 1 d . . .
H51 H 0.4307 0.2393 0.4635 0.098 Uiso 1 1 calc R . .
C52 C 0.2870(3) 0.1439(3) 0.3845(2) 0.0578(9) Uani 1 1 d . . .
H52 H 0.3275 0.1855 0.3443 0.069 Uiso 1 1 calc R . .
C53 C 0.1785(2) 0.08966(19) 0.21724(14) 0.0307(5) Uani 1 1 d . . .
C54 C 0.1407(3) 0.1455(2) 0.16389(16) 0.0440(7) Uani 1 1 d . . .
H54 H 0.0569 0.1492 0.1644 0.053 Uiso 1 1 calc R . .
C55 C 0.2240(3) 0.1962(3) 0.10951(18) 0.0606(9) Uani 1 1 d . . .
H55 H 0.1967 0.2340 0.0730 0.073 Uiso 1 1 calc R . .
C56 C 0.3460(3) 0.1921(3) 0.10817(19) 0.0586(9) Uani 1 1 d . . .
H56 H 0.4037 0.2285 0.0716 0.070 Uiso 1 1 calc R . .
C57 C 0.3839(3) 0.1352(2) 0.16001(19) 0.0557(9) Uani 1 1 d . . .
H57 H 0.4674 0.1311 0.1591 0.067 Uiso 1 1 calc R . .
C58 C 0.3001(3) 0.0838(2) 0.21349(18) 0.0463(7) Uani 1 1 d . . .
H58 H 0.3264 0.0434 0.2486 0.056 Uiso 1 1 calc R . .
H1 H -0.108(3) -0.085(2) 0.1977(15) 0.055(8) Uiso 1 1 d . . .
H2 H -0.153(2) -0.1595(19) 0.3098(12) 0.026(6) Uiso 1 1 d . . .
C36A C -0.1690(11) -0.3397(10) 0.4126(6) 0.041(2) Uani 0.50 1 d P A 2
H36A H -0.1838 -0.2769 0.3964 0.049 Uiso 0.50 1 calc PR A 2
C37A C -0.2332(15) -0.3968(13) 0.4711(6) 0.056(3) Uani 0.50 1 d P A 2
H37A H -0.2967 -0.3757 0.4930 0.067 Uiso 0.50 1 calc PR A 2
C38A C -0.206(2) -0.487(3) 0.4994(17) 0.057(6) Uani 0.50 1 d P A 2
H38A H -0.2462 -0.5242 0.5413 0.068 Uiso 0.50 1 calc PR A 2
C39A C -0.1209(14) -0.5172(10) 0.4642(7) 0.096(5) Uani 0.50 1 d P A 2
H39A H -0.1045 -0.5796 0.4798 0.115 Uiso 0.50 1 calc PR A 2
C40A C -0.0564(12) -0.4610(8) 0.4060(5) 0.077(4) Uani 0.50 1 d P A 2
H40A H 0.0078 -0.4805 0.3837 0.092 Uiso 0.50 1 calc PR A 2

loop_
_atom_site_aniso_label
_atom_site_aniso_U_11
_atom_site_aniso_U_22
_atom_site_aniso_U_33
_atom_site_aniso_U_23
_atom_site_aniso_U_13
_atom_site_aniso_U_12
Ru1 0.02274(9) 0.01630(9) 0.01871(9) 0.00041(6) 0.00203(7) 0.00560(7)
P1 0.0238(3) 0.0205(3) 0.0233(3) -0.0024(2) -0.0007(2) 0.0078(2)
P2 0.0263(3) 0.0188(3) 0.0257(3) -0.0009(2) -0.0005(2) 0.0089(2)
P3 0.0242(3) 0.0176(3) 0.0246(3) 0.0004(2) 0.0036(2) 0.0061(2)
O1 0.0686(14) 0.0723(15) 0.0441(13) -0.0114(11) 0.0276(11) 0.0240(12)
O2 0.0237(8) 0.0223(8) 0.0221(8) -0.0015(6) 0.0054(6) 0.0090(6)
C1 0.0384(14) 0.0295(13) 0.0310(14) -0.0043(10) 0.0040(11) 0.0085(11)
C2 0.0245(11) 0.0214(11) 0.0241(12) -0.0016(9) 0.0036(9) 0.0040(9)
C3 0.0328(13) 0.0315(13) 0.0270(13) 0.0006(10) -0.0003(10) 0.0080(11)
C4 0.0399(14) 0.0443(15) 0.0223(13) -0.0030(11) -0.0002(11) 0.0083(12)
C5 0.0375(14) 0.0350(14) 0.0280(13) -0.0093(11) 0.0093(11) 0.0054(11)
C6 0.0261(12) 0.0249(12) 0.0275(12) -0.0039(9) 0.0096(10) 0.0023(10)
C7 0.0327(13) 0.0249(12) 0.0348(14) -0.0054(10) 0.0124(11) 0.0088(10)
C8 0.0299(12) 0.0224(11) 0.0336(13) 0.0013(10) 0.0141(10) 0.0090(10)
C9 0.0371(14) 0.0283(13) 0.0513(17) -0.0020(11) 0.0145(12) 0.0164(11)
C10 0.0315(14) 0.0368(14) 0.0652(19) -0.0022(13) 0.0051(13) 0.0202(12)
C11 0.0316(13) 0.0291(13) 0.0518(17) -0.0016(12) -0.0001(12) 0.0140(11)
C12 0.0275(12) 0.0206(11) 0.0336(13) 0.0018(9) 0.0045(10) 0.0116(9)
C13 0.0235(11) 0.0199(11) 0.0319(13) 0.0051(9) 0.0096(9) 0.0090(9)
C14 0.0217(11) 0.0231(11) 0.0214(11) -0.0010(9) 0.0057(9) 0.0027(9)
C15 0.0468(16) 0.0436(16) 0.0460(17) -0.0146(13) 0.0131(13) 0.0186(13)
C16 0.0402(15) 0.0259(13) 0.0500(17) -0.0016(11) 0.0136(13) 0.0074(11)
C17 0.0440(15) 0.0302(13) 0.0374(15) -0.0130(11) -0.0160(12) 0.0201(12)
C18 0.0485(17) 0.0566(19) 0.060(2) -0.0208(15) -0.0136(15) 0.0359(15)
C19 0.081(3) 0.099(3) 0.088(3) -0.048(3) -0.040(2) 0.074(3)
C20 0.125(4) 0.083(3) 0.092(3) -0.046(2) -0.072(3) 0.085(3)
C21 0.129(4) 0.052(2) 0.073(3) -0.0066(18) -0.059(3) 0.045(2)
C22 0.067(2) 0.0438(17) 0.0554(19) 0.0009(14) -0.0312(16) 0.0223(16)
C23 0.0190(11) 0.0345(13) 0.0268(12) -0.0034(10) 0.0015(9) 0.0066(10)
C24 0.0535(19) 0.066(2) 0.055(2) -0.0344(17) 0.0292(16) -0.0264(16)
C25 0.066(2) 0.113(3) 0.056(2) -0.042(2) 0.0408(19) -0.038(2)
C26 0.0439(18) 0.081(2) 0.0456(19) 0.0072(17) 0.0174(15) -0.0087(17)
C27 0.0398(15) 0.0401(15) 0.0580(19) 0.0123(14) 0.0196(14) 0.0136(13)
C28 0.0313(13) 0.0306(13) 0.0421(15) 0.0049(11) 0.0132(11) 0.0133(11)
C29 0.0340(14) 0.0231(12) 0.0522(17) -0.0077(11) -0.0151(12) 0.0144(11)
C30 0.065(2) 0.0381(16) 0.0569(19) -0.0116(14) -0.0293(16) 0.0294(15)
C31 0.087(3) 0.059(2) 0.097(3) -0.030(2) -0.063(3) 0.041(2)
C32 0.058(2) 0.050(2) 0.153(5) -0.035(3) -0.066(3) 0.029(2)
C33 0.0362(17) 0.0357(17) 0.149(4) -0.004(2) -0.018(2) 0.0109(14)
C34 0.0303(14) 0.0341(15) 0.082(2) 0.0005(15) -0.0107(14) 0.0108(12)
C35 0.0468(15) 0.0239(12) 0.0250(12) 0.0044(9) 0.0029(11) 0.0153(11)
C36 0.064(8) 0.030(4) 0.039(6) 0.010(4) 0.021(4) 0.025(5)
C37 0.078(8) 0.043(5) 0.029(6) 0.010(4) 0.029(5) 0.031(6)
C38 0.071(10) 0.054(6) 0.055(12) 0.035(7) 0.048(9) 0.042(7)
C39 0.120(9) 0.035(4) 0.076(8) 0.030(5) 0.066(7) 0.036(6)
C40 0.085(6) 0.031(4) 0.047(5) 0.017(3) 0.043(5) 0.031(4)
C41 0.0336(13) 0.0254(12) 0.0250(12) 0.0001(9) 0.0051(10) 0.0138(10)
C42 0.0361(14) 0.0267(13) 0.075(2) 0.0073(13) 0.0076(14) 0.0143(12)
C43 0.0410(17) 0.0428(18) 0.113(3) 0.0217(18) 0.0235(18) 0.0261(14)
C44 0.066(2) 0.0510(18) 0.0509(18) 0.0053(14) 0.0158(15) 0.0422(17)
C45 0.069(2) 0.0443(19) 0.104(3) -0.0346(19) -0.011(2) 0.0338(18)
C46 0.0421(17) 0.0356(16) 0.105(3) -0.0266(17) -0.0076(17) 0.0180(14)
C47 0.0379(14) 0.0333(13) 0.0354(14) -0.0115(11) -0.0080(11) 0.0202(12)
C48 0.0513(17) 0.0655(19) 0.0291(14) -0.0054(13) -0.0016(12) 0.0378(15)
C49 0.086(3) 0.120(3) 0.0323(17) -0.0151(19) -0.0086(17) 0.078(3)
C50 0.106(3) 0.129(4) 0.062(3) -0.055(3) -0.049(2) 0.095(3)
C51 0.073(3) 0.072(3) 0.100(3) -0.051(2) -0.055(2) 0.040(2)
C52 0.0511(18) 0.0407(17) 0.071(2) -0.0162(15) -0.0248(16) 0.0136(14)
C53 0.0319(13) 0.0192(11) 0.0382(14) 0.0037(10) 0.0112(11) 0.0062(10)
C54 0.0447(16) 0.0496(17) 0.0454(17) 0.0197(13) 0.0193(13) 0.0235(14)
C55 0.071(2) 0.067(2) 0.055(2) 0.0346(17) 0.0286(17) 0.0340(18)
C56 0.064(2) 0.0510(18) 0.068(2) 0.0250(16) 0.0414(18) 0.0241(16)
C57 0.0433(16) 0.0430(17) 0.088(3) 0.0241(16) 0.0377(17) 0.0187(14)
C58 0.0374(15) 0.0350(15) 0.070(2) 0.0196(14) 0.0208(14) 0.0149(12)
C36A 0.039(5) 0.050(6) 0.037(6) 0.019(4) 0.012(4) 0.018(4)
C37A 0.067(8) 0.073(9) 0.040(7) 0.021(5) 0.022(5) 0.038(7)
C38A 0.090(14) 0.047(6) 0.040(7) 0.025(5) 0.008(9) 0.032(9)
C39A 0.208(15) 0.054(7) 0.064(7) 0.037(6) 0.065(10) 0.084(10)
C40A 0.163(11) 0.051(6) 0.053(6) 0.028(4) 0.053(7) 0.073(8)

loop_
_atom_type_symbol
_atom_type_description
_atom_type_scat_dispersion_real
_atom_type_scat_dispersion_imag
_atom_type_scat_source
C C 0.0033 0.0016 'International Tables Vol C Tables 4.2.6.8 and 6.1.1.4'
H H 0.0000 0.0000 'International Tables Vol C Tables 4.2.6.8 and 6.1.1.4'
O O 0.0106 0.0060 'International Tables Vol C Tables 4.2.6.8 and 6.1.1.4'
P P 0.1023 0.0942 'International Tables Vol C Tables 4.2.6.8 and 6.1.1.4'
Ru Ru -1.2594 0.8363 'International Tables Vol C Tables 4.2.6.8 and 6.1.1.4'

loop_
_geom_angle_atom_site_label_1
_geom_angle_atom_site_label_2
_geom_angle_atom_site_label_3
_geom_angle
_geom_angle_site_symmetry_1
_geom_angle_site_symmetry_3
_geom_angle_publ_flag
H1 Ru1 H2 87.9(12) . . ?
H1 Ru1 C1 88.8(10) . . ?
H2 Ru1 C1 176.2(8) . . ?
H1 Ru1 P3 69.2(10) . . ?
H2 Ru1 P3 79.8(7) . . ?
C1 Ru1 P3 97.28(7) . . ?
H1 Ru1 P1 80.6(10) . . ?
H2 Ru1 P1 82.2(7) . . ?
C1 Ru1 P1 99.13(8) . . ?
P3 Ru1 P1 145.16(2) . . ?
H1 Ru1 P2 176.4(10) . . ?
H2 Ru1 P2 91.1(7) . . ?
C1 Ru1 P2 92.00(8) . . ?
P3 Ru1 P2 107.16(2) . . ?
P1 Ru1 P2 102.76(2) . . ?
C2 P1 C23 101.42(10) . . ?
C2 P1 C17 100.77(11) . . ?
C23 P1 C17 101.22(12) . . ?
C2 P1 Ru1 117.41(7) . . ?
C23 P1 Ru1 119.04(7) . . ?
C17 P1 Ru1 114.15(8) . . ?
C35 P2 C29 101.85(12) . . ?
C35 P2 C12 101.73(10) . . ?
C29 P2 C12 97.70(11) . . ?
C35 P2 Ru1 119.90(8) . . ?
C29 P2 Ru1 113.46(8) . . ?
C12 P2 Ru1 118.73(8) . . ?
C53 P3 C47 103.36(12) . . ?
C53 P3 C41 101.68(11) . . ?
C47 P3 C41 97.28(10) . . ?
C53 P3 Ru1 112.35(8) . . ?
C47 P3 Ru1 124.99(8) . . ?
C41 P3 Ru1 113.94(8) . . ?
C14 O2 C13 114.03(16) . . ?
O1 C1 Ru1 178.1(2) . . ?
C14 C2 C3 116.9(2) . . ?
C14 C2 P1 116.24(17) . . ?
C3 C2 P1 126.76(18) . . ?
C2 C3 C4 120.1(2) . . ?
C5 C4 C3 120.8(2) . . ?
C4 C5 C6 121.3(2) . . ?
C5 C6 C14 116.2(2) . . ?
C5 C6 C7 126.4(2) . . ?
C14 C6 C7 117.4(2) . . ?
C6 C7 C8 106.85(18) . . ?
C6 C7 C15 111.8(2) . . ?
C8 C7 C15 112.1(2) . . ?
C6 C7 C16 108.26(19) . . ?
C8 C7 C16 109.1(2) . . ?
C15 C7 C16 108.6(2) . . ?
C9 C8 C13 116.7(2) . . ?
C9 C8 C7 125.4(2) . . ?
C13 C8 C7 117.9(2) . . ?
C10 C9 C8 120.3(2) . . ?
C11 C10 C9 121.1(2) . . ?
C10 C11 C12 120.8(2) . . ?
C13 C12 C11 115.9(2) . . ?
C13 C12 P2 119.18(16) . . ?
C11 C12 P2 124.81(18) . . ?
C12 C13 O2 116.01(18) . . ?
C12 C13 C8 125.0(2) . . ?
O2 C13 C8 119.0(2) . . ?
O2 C14 C2 115.49(18) . . ?
O2 C14 C6 119.8(2) . . ?
C2 C14 C6 124.7(2) . . ?
C22 C17 C18 118.5(3) . . ?
C22 C17 P1 119.4(2) . . ?
C18 C17 P1 122.1(2) . . ?
C19 C18 C17 120.5(4) . . ?
C20 C19 C18 121.3(4) . . ?
C19 C20 C21 119.3(3) . . ?
C20 C21 C22 120.0(4) . . ?
C17 C22 C21 120.4(4) . . ?
C24 C23 C28 117.8(2) . . ?
C24 C23 P1 118.5(2) . . ?
C28 C23 P1 123.70(18) . . ?
C23 C24 C25 120.9(3) . . ?
C26 C25 C24 120.4(3) . . ?
C27 C26 C25 119.7(3) . . ?
C26 C27 C28 119.7(3) . . ?
C23 C28 C27 121.4(2) . . ?
C34 C29 C30 119.4(3) . . ?
C34 C29 P2 116.0(2) . . ?
C30 C29 P2 124.6(2) . . ?
C31 C30 C29 119.6(4) . . ?
C32 C31 C30 121.0(4) . . ?
C31 C32 C33 120.2(3) . . ?
C32 C33 C34 119.6(4) . . ?
C29 C34 C33 120.1(3) . . ?
C36A C35 C40 107.4(7) . . ?
C36A C35 C40A 122.0(7) . . ?
C40 C35 C40A 35.2(5) . . ?
C36A C35 C36 23.5(5) . . ?
C40 C35 C36 114.0(6) . . ?
C40A C35 C36 113.5(6) . . ?
C36A C35 P2 120.9(6) . . ?
C40 C35 P2 125.3(4) . . ?
C40A C35 P2 116.5(5) . . ?
C36 C35 P2 120.6(5) . . ?
C37 C36 C35 123.2(10) . . ?
C38 C37 C36 117.9(14) . . ?
C37 C38 C39 122(2) . . ?
C38 C39 C40 118.7(15) . . ?
C35 C40 C39 123.0(9) . . ?
C42 C41 C46 117.3(2) . . ?
C42 C41 P3 122.69(18) . . ?
C46 C41 P3 120.0(2) . . ?
C41 C42 C43 120.8(3) . . ?
C44 C43 C42 121.1(3) . . ?
C43 C44 C45 118.8(3) . . ?
C44 C45 C46 120.4(3) . . ?
C41 C46 C45 121.5(3) . . ?
C48 C47 C52 118.4(3) . . ?
C48 C47 P3 116.9(2) . . ?
C52 C47 P3 124.4(2) . . ?
C47 C48 C49 121.1(3) . . ?
C50 C49 C48 120.2(4) . . ?
C49 C50 C51 119.6(3) . . ?
C50 C51 C52 120.7(4) . . ?
C51 C52 C47 119.9(4) . . ?
C54 C53 C58 118.0(2) . . ?
C54 C53 P3 121.23(19) . . ?
C58 C53 P3 120.3(2) . . ?
C53 C54 C55 120.5(3) . . ?
C56 C55 C54 120.4(3) . . ?
C57 C56 C55 119.6(3) . . ?
C56 C57 C58 119.7(3) . . ?
C57 C58 C53 121.7(3) . . ?
C35 C36A C37A 119.3(12) . . ?
C36A C37A C38A 121.2(16) . . ?
C39A C38A C37A 117(2) . . ?
C38A C39A C40A 122.3(16) . . ?
C39A C40A C35 118.1(9) . . ?

loop_
_geom_bond_atom_site_label_1
_geom_bond_atom_site_label_2
_geom_bond_distance
_geom_bond_site_symmetry_2
_geom_bond_publ_flag
Ru1 H1 1.60(3) . ?
Ru1 H2 1.69(2) . ?
Ru1 C1 1.897(3) . ?
Ru1 P3 2.2973(6) . ?
Ru1 P1 2.3283(6) . ?
Ru1 P2 2.3950(6) . ?
P1 C2 1.834(2) . ?
P1 C23 1.838(2) . ?
P1 C17 1.851(2) . ?
P2 C35 1.835(2) . ?
P2 C29 1.837(2) . ?
P2 C12 1.857(2) . ?
P3 C53 1.836(2) . ?
P3 C47 1.851(2) . ?
P3 C41 1.856(2) . ?
O1 C1 1.148(3) . ?
O2 C14 1.385(3) . ?
O2 C13 1.387(3) . ?
C2 C14 1.389(3) . ?
C2 C3 1.392(3) . ?
C3 C4 1.395(3) . ?
C4 C5 1.378(4) . ?
C5 C6 1.391(3) . ?
C6 C14 1.392(3) . ?
C6 C7 1.526(3) . ?
C7 C8 1.531(3) . ?
C7 C15 1.535(3) . ?
C7 C16 1.540(3) . ?
C8 C9 1.390(3) . ?
C8 C13 1.394(3) . ?
C9 C10 1.385(4) . ?
C10 C11 1.383(4) . ?
C11 C12 1.400(3) . ?
C12 C13 1.385(3) . ?
C17 C22 1.385(4) . ?
C17 C18 1.394(4) . ?
C18 C19 1.392(4) . ?
C19 C20 1.353(6) . ?
C20 C21 1.395(6) . ?
C21 C22 1.405(4) . ?
C23 C24 1.377(4) . ?
C23 C28 1.384(3) . ?
C24 C25 1.385(4) . ?
C25 C26 1.375(5) . ?
C26 C27 1.363(4) . ?
C27 C28 1.388(3) . ?
C29 C34 1.385(4) . ?
C29 C30 1.391(4) . ?
C30 C31 1.387(5) . ?
C31 C32 1.361(6) . ?
C32 C33 1.381(6) . ?
C33 C34 1.397(4) . ?
C35 C36A 1.292(13) . ?
C35 C40 1.382(9) . ?
C35 C40A 1.419(10) . ?
C35 C36 1.438(12) . ?
C36 C37 1.385(19) . ?
C37 C38 1.35(3) . ?
C38 C39 1.37(3) . ?
C39 C40 1.396(14) . ?
C41 C42 1.372(3) . ?
C41 C46 1.378(4) . ?
C42 C43 1.385(4) . ?
C43 C44 1.359(4) . ?
C44 C45 1.362(4) . ?
C45 C46 1.380(4) . ?
C47 C48 1.375(4) . ?
C47 C52 1.394(4) . ?
C48 C49 1.387(4) . ?
C49 C50 1.364(6) . ?
C50 C51 1.369(6) . ?
C51 C52 1.391(5) . ?
C53 C54 1.382(4) . ?
C53 C58 1.387(3) . ?
C54 C55 1.387(4) . ?
C55 C56 1.378(4) . ?
C56 C57 1.373(4) . ?
C57 C58 1.379(4) . ?
C36A C37A 1.38(2) . ?
C37A C38A 1.44(3) . ?
C38A C39A 1.34(3) . ?
C39A C40A 1.373(16) . ?
